data_2106713
loop_
_publ_author_name
'Morosin, B.'
'Valentine, J. S.'
'Fallon, P.'

_publ_section_title
;
 Structures of Becton's Pt (N H3)4 Cu Cl4 and Millon's Cu (N H3)4 Pt Cl4
 salts
;
_journal_name_full 'Acta Crystallographica B (24,1968-38,1982)'
_journal_page_first 2220
_journal_page_last 2223
_journal_volume 31
_journal_year 1975
_chemical_formula_sum 'Cl4 Cu H12 N4 Pt'
_chemical_name_systematic '(Cu (N H3)4) (Pt Cl4)'
_space_group_IT_number 128
_symmetry_space_group_name_Hall '-P 4 2n'
_symmetry_space_group_name_H-M 'P 4/m n c'
_cell_angle_alpha 90
_cell_angle_beta 90
_cell_angle_gamma 90
_cell_formula_units_Z 2
_cell_length_a 9.036
_cell_length_b 9.036
_cell_length_c 6.441
_cell_volume 525.903
_citation_journal_id_ASTM ACBCAR
_cod_data_source_file Morosin_ACBCAR_1975_73.cif
_cod_data_source_block H12Cl4Cu1N4Pt1
_cod_original_cell_volume 525.9031
_cod_original_formula_sum 'H12 Cl4 Cu1 N4 Pt1'
_cod_database_code 2106713

loop_
_symmetry_equiv_pos_as_xyz
x,y,z
-y,x,z
-x,-y,z
y,-x,z
x+1/2,-y+1/2,-z+1/2
y+1/2,x+1/2,-z+1/2
-x+1/2,y+1/2,-z+1/2
-y+1/2,-x+1/2,-z+1/2
-x,-y,-z
y,-x,-z
x,y,-z
-y,x,-z
-x-1/2,y-1/2,z-1/2
-y-1/2,-x-1/2,z-1/2
x-1/2,-y-1/2,z-1/2
y-1/2,x-1/2,z-1/2

loop_
_atom_site_label
_atom_site_type_symbol
_atom_site_fract_x
_atom_site_fract_y
_atom_site_fract_z
_atom_site_occupancy
_atom_site_U_iso_or_equiv
_atom_site_attached_hydrogens
Cu1 Cu+2 0.5 0.5 0 1 0.0 0
N1 N-3 0.559 0.713 0 1 0.0 3
Cl1 Cl-1 0.0572 0.2477 0 1 0.0 0
Pt1 Pt+2 0 0 0 1 0.0 0
